data_4340828
loop_
_publ_author_name
'Chandrasekaran, P.'
'Greene, Angelique F.'
'Lillich, Karen'
'Capone, Stephen'
'Mague, Joel T.'
'DeBeer, Serena'
'Donahue, James P.'

_publ_section_title
;
 A Structural and Spectroscopic Investigation of Octahedral Platinum
 Bis(dithiolene)phosphine Complexes: Platinum Dithiolene Internal Redox
 Chemistry Induced by Phosphine Association.
;
_journal_issue 17
_journal_name_full 'Inorganic chemistry'
_journal_page_first 9192
_journal_page_last 9205
_journal_paper_doi 10.1021/ic501273b
_journal_volume 53
_journal_year 2014
_chemical_formula_moiety 'C38 H46 O4 P2 Pt S4'
_chemical_formula_sum 'C38 H46 O4 P2 Pt S4'
_chemical_formula_weight 952.02
_chemical_name_systematic
; 
 trans-Bis(trimethylphosphine)bis(1,2-bis(4-methoxyphenyl) 
 ethene-1,2-dithiolato)platinum(IV) 
;
_space_group_IT_number 14
_symmetry_cell_setting monoclinic
_symmetry_space_group_name_Hall '-P 2yn'
_symmetry_space_group_name_H-M 'P 1 21/n 1'
_atom_sites_solution_hydrogens geom
_atom_sites_solution_primary Patterson
_atom_sites_solution_secondary difmap
_audit_creation_method SHELXL-97
_cell_angle_alpha 90.00
_cell_angle_beta 93.757(1)
_cell_angle_gamma 90.00
_cell_formula_units_Z 4
_cell_length_a 8.4203(9)
_cell_length_b 13.7295(14)
_cell_length_c 33.591(4)
_cell_measurement_reflns_used 9880
_cell_measurement_temperature 100(2)
_cell_measurement_theta_max 28.73
_cell_measurement_theta_min 2.35
_cell_volume 3875.0(7)
_computing_cell_refinement 'Bruker SAINT (Bruker-AXS 2008)'
_computing_data_collection 'Bruker APEX2 (Bruker-AXS, 2009)'
_computing_data_reduction 'Bruker SAINT (Bruker-AXS 2008)'
_computing_molecular_graphics 'Bruker SHELXTL(Bruker-AXS 2008a)'
_computing_publication_material 'Bruker SHELXTL(Bruker-AXS 2008a)'
_computing_structure_refinement 'SHELXL-97 (Sheldrick, 2008)'
_computing_structure_solution 'SHELXS-97 (Sheldrick, 2008)'
_diffrn_ambient_temperature 100(2)
_diffrn_measured_fraction_theta_full 0.993
_diffrn_measured_fraction_theta_max 0.993
_diffrn_measurement_device_type 'Bruker APEX-I CCD'
_diffrn_measurement_method '\f and \w scans'
_diffrn_radiation_monochromator graphite
_diffrn_radiation_source 'fine-focus sealed tube'
_diffrn_radiation_type MoK\a
_diffrn_radiation_wavelength 0.71073
_diffrn_reflns_av_R_equivalents 0.0388
_diffrn_reflns_av_sigmaI/netI 0.0240
_diffrn_reflns_limit_h_max 11
_diffrn_reflns_limit_h_min -11
_diffrn_reflns_limit_k_max 18
_diffrn_reflns_limit_k_min -18
_diffrn_reflns_limit_l_max 45
_diffrn_reflns_limit_l_min -45
_diffrn_reflns_number 68500
_diffrn_reflns_theta_full 28.75
_diffrn_reflns_theta_max 28.75
_diffrn_reflns_theta_min 2.35
_exptl_absorpt_coefficient_mu 3.958
_exptl_absorpt_correction_T_max 0.7347
_exptl_absorpt_correction_T_min 0.5422
_exptl_absorpt_correction_type multi-scan
_exptl_absorpt_process_details 'SADABS (Sheldrick, 2008a)'
_exptl_crystal_colour orange
_exptl_crystal_density_diffrn 1.632
_exptl_crystal_density_method 'not measured'
_exptl_crystal_description column
_exptl_crystal_F_000 1912
_exptl_crystal_size_max 0.18
_exptl_crystal_size_mid 0.12
_exptl_crystal_size_min 0.08
_refine_diff_density_max 0.934
_refine_diff_density_min -0.851
_refine_diff_density_rms 0.084
_refine_ls_extinction_method none
_refine_ls_goodness_of_fit_ref 1.046
_refine_ls_hydrogen_treatment constr
_refine_ls_matrix_type full
_refine_ls_number_parameters 452
_refine_ls_number_reflns 10000
_refine_ls_number_restraints 0
_refine_ls_restrained_S_all 1.046
_refine_ls_R_factor_all 0.0221
_refine_ls_R_factor_gt 0.0193
_refine_ls_shift/su_max 0.011
_refine_ls_shift/su_mean 0.000
_refine_ls_structure_factor_coef Fsqd
_refine_ls_weighting_details 'calc w=1/[\s^2^(Fo^2^)+(0.0148P)^2^+3.4173P] where P=(Fo^2^+2Fc^2^)/3'
_refine_ls_weighting_scheme calc
_refine_ls_wR_factor_gt 0.0426
_refine_ls_wR_factor_ref 0.0437
_reflns_number_gt 9294
_reflns_number_total 10000
_reflns_threshold_expression >2\s(I)
_cod_data_source_file ic501273b_si_002.cif
_cod_data_source_block jpd269_0m
_cod_depositor_comments
;
The following automatic conversions were performed:

'_symmetry_cell_setting' value 'Monoclinic' changed to 'monoclinic'
according to
/usr/data/users/saulius/crontab/automatic-downloads/rss-feeds/ACS/lib/dictionaries/cif_core.dic
dictionary named 'cif_core.dic' version 2.4.2 from 2011-04-26.

Automatic conversion script
Id: cif_fix_values 2281 2013-09-26 08:29:07Z andrius 

 Adding full bibliography for 4340821--4340833.cif.
;
_cod_original_sg_symbol_H-M P2(1)/n
_cod_database_code 4340828

loop_
_symmetry_equiv_pos_as_xyz
'x, y, z'
'-x+1/2, y+1/2, -z+1/2'
'-x, -y, -z'
'x-1/2, -y-1/2, z-1/2'

loop_
_atom_site_label
_atom_site_type_symbol
_atom_site_fract_x
_atom_site_fract_y
_atom_site_fract_z
_atom_site_U_iso_or_equiv
_atom_site_adp_type
_atom_site_occupancy
_atom_site_symmetry_multiplicity
_atom_site_calc_flag
_atom_site_refinement_flags
Pt1 Pt 0.514216(8) 0.869230(5) 0.752389(2) 0.01051(2) Uani 1 1 d .
S1 S 0.33085(6) 0.77928(3) 0.710823(14) 0.01327(9) Uani 1 1 d .
S2 S 0.50340(6) 0.99360(3) 0.703492(14) 0.01471(9) Uani 1 1 d .
S3 S 0.52215(6) 0.74508(3) 0.801205(14) 0.01489(9) Uani 1 1 d .
S4 S 0.70003(6) 0.95822(3) 0.794161(14) 0.01324(9) Uani 1 1 d .
P1 P 0.72885(6) 0.80329(4) 0.719483(15) 0.01476(10) Uani 1 1 d .
P2 P 0.29840(6) 0.93364(4) 0.785259(16) 0.01715(10) Uani 1 1 d .
O1 O -0.11254(18) 0.68416(11) 0.54863(4) 0.0223(3) Uani 1 1 d .
O2 O 0.31079(19) 1.19107(11) 0.53124(4) 0.0215(3) Uani 1 1 d .
O3 O 0.67258(19) 0.56199(11) 0.97814(4) 0.0222(3) Uani 1 1 d .
O4 O 1.13786(17) 1.02530(11) 0.96339(4) 0.0192(3) Uani 1 1 d .
C1 C 0.3040(2) 0.85524(14) 0.66832(5) 0.0129(4) Uani 1 1 d .
C2 C 0.3734(2) 0.94269(14) 0.66567(5) 0.0133(4) Uani 1 1 d .
C3 C 0.6509(2) 0.79569(14) 0.83937(6) 0.0136(4) Uani 1 1 d .
C4 C 0.7258(2) 0.88166(14) 0.83651(5) 0.0132(4) Uani 1 1 d .
C5 C 0.1969(2) 0.81036(14) 0.63635(5) 0.0133(4) Uani 1 1 d .
C6 C 0.2249(2) 0.71613(14) 0.62317(6) 0.0165(4) Uani 1 1 d .
H6 H 0.3146 0.6816 0.6345 0.020 Uiso 1 1 calc R
C7 C 0.1256(2) 0.67083(15) 0.59386(6) 0.0174(4) Uani 1 1 d .
H7 H 0.1484 0.6069 0.5851 0.021 Uiso 1 1 calc R
C8 C -0.0071(2) 0.72058(15) 0.57771(6) 0.0160(4) Uani 1 1 d .
C9 C -0.0382(2) 0.81458(15) 0.59081(6) 0.0170(4) Uani 1 1 d .
H9 H -0.1294 0.8484 0.5800 0.020 Uiso 1 1 calc R
C10 C 0.0627(2) 0.85893(14) 0.61950(6) 0.0148(4) Uani 1 1 d .
H10 H 0.0406 0.9233 0.6279 0.018 Uiso 1 1 calc R
C11 C -0.0778(3) 0.59113(17) 0.53223(7) 0.0258(5) Uani 1 1 d .
H11A H 0.0282 0.5926 0.5218 0.039 Uiso 1 1 calc R
H11B H -0.1573 0.5756 0.5105 0.039 Uiso 1 1 calc R
H11C H -0.0804 0.5413 0.5531 0.039 Uiso 1 1 calc R
C12 C 0.4169(2) 0.97792(15) 0.59419(6) 0.0174(4) Uani 1 1 d .
H12 H 0.4676 0.9163 0.5927 0.021 Uiso 1 1 calc R
C13 C 0.4052(3) 1.03743(15) 0.56069(6) 0.0191(4) Uani 1 1 d .
H13 H 0.4484 1.0169 0.5366 0.023 Uiso 1 1 calc R
C14 C 0.3301(2) 1.12702(14) 0.56254(6) 0.0171(4) Uani 1 1 d .
C15 C 0.2676(3) 1.15644(15) 0.59797(6) 0.0187(4) Uani 1 1 d .
H15 H 0.2152 1.2175 0.5993 0.022 Uiso 1 1 calc R
C16 C 0.2815(2) 1.09726(15) 0.63127(6) 0.0175(4) Uani 1 1 d .
H16 H 0.2399 1.1185 0.6554 0.021 Uiso 1 1 calc R
C17 C 0.3561(2) 1.00648(14) 0.62978(6) 0.0133(4) Uani 1 1 d .
C18 C 0.3813(3) 1.16423(17) 0.49537(6) 0.0235(5) Uani 1 1 d .
H18A H 0.4967 1.1578 0.5006 0.035 Uiso 1 1 calc R
H18B H 0.3588 1.2145 0.4751 0.035 Uiso 1 1 calc R
H18C H 0.3368 1.1019 0.4857 0.035 Uiso 1 1 calc R
C19 C 0.8365(2) 0.92241(14) 0.86880(5) 0.0128(4) Uani 1 1 d .
C20 C 0.8215(2) 1.01771(14) 0.88190(6) 0.0159(4) Uani 1 1 d .
H20 H 0.7419 1.0582 0.8692 0.019 Uiso 1 1 calc R
C21 C 0.9202(2) 1.05571(14) 0.91318(6) 0.0173(4) Uani 1 1 d .
H21 H 0.9073 1.1210 0.9217 0.021 Uiso 1 1 calc R
C22 C 1.0367(2) 0.99736(15) 0.93159(6) 0.0155(4) Uani 1 1 d .
C23 C 1.0572(2) 0.90217(15) 0.91839(6) 0.0162(4) Uani 1 1 d .
H23 H 1.1391 0.8626 0.9306 0.019 Uiso 1 1 calc R
C24 C 0.9585(2) 0.86543(14) 0.88750(6) 0.0151(4) Uani 1 1 d .
H24 H 0.9733 0.8005 0.8787 0.018 Uiso 1 1 calc R
C25 C 1.1040(3) 1.11622(16) 0.98179(6) 0.0230(5) Uani 1 1 d .
H25A H 1.1193 1.1694 0.9630 0.035 Uiso 1 1 calc R
H25B H 1.1759 1.1252 1.0056 0.035 Uiso 1 1 calc R
H25C H 0.9936 1.1163 0.9894 0.035 Uiso 1 1 calc R
C26 C 0.6574(2) 0.73558(14) 0.87623(6) 0.0136(4) Uani 1 1 d .
C27 C 0.6147(2) 0.77508(14) 0.91212(6) 0.0162(4) Uani 1 1 d .
H27 H 0.5827 0.8414 0.9130 0.019 Uiso 1 1 calc R
C28 C 0.6177(2) 0.71952(15) 0.94692(6) 0.0176(4) Uani 1 1 d .
H28 H 0.5883 0.7477 0.9712 0.021 Uiso 1 1 calc R
C29 C 0.6638(2) 0.62308(14) 0.94568(6) 0.0168(4) Uani 1 1 d .
C30 C 0.7054(3) 0.58189(15) 0.90995(6) 0.0183(4) Uani 1 1 d .
H30 H 0.7362 0.5154 0.9092 0.022 Uiso 1 1 calc R
C31 C 0.7021(2) 0.63736(14) 0.87562(6) 0.0161(4) Uani 1 1 d .
H31 H 0.7305 0.6086 0.8514 0.019 Uiso 1 1 calc R
C32 C 0.6122(3) 0.59937(17) 1.01391(6) 0.0243(5) Uani 1 1 d .
H32A H 0.6806 0.6526 1.0243 0.037 Uiso 1 1 calc R
H32B H 0.6108 0.5473 1.0338 0.037 Uiso 1 1 calc R
H32C H 0.5038 0.6238 1.0081 0.037 Uiso 1 1 calc R
C33 C 0.8315(3) 0.70650(15) 0.74693(7) 0.0224(4) Uani 1 1 d .
H33A H 0.7606 0.6502 0.7484 0.034 Uiso 1 1 calc R
H33B H 0.8632 0.7290 0.7740 0.034 Uiso 1 1 calc R
H33C H 0.9264 0.6878 0.7334 0.034 Uiso 1 1 calc R
C34 C 0.6792(3) 0.75043(18) 0.67082(7) 0.0257(5) Uani 1 1 d .
H34A H 0.7772 0.7326 0.6584 0.039 Uiso 1 1 calc R
H34B H 0.6196 0.7979 0.6540 0.039 Uiso 1 1 calc R
H34C H 0.6139 0.6921 0.6738 0.039 Uiso 1 1 calc R
C35 C 0.8789(3) 0.89239(16) 0.70950(6) 0.0211(4) Uani 1 1 d .
H35A H 0.9734 0.8592 0.7007 0.032 Uiso 1 1 calc R
H35B H 0.9075 0.9294 0.7339 0.032 Uiso 1 1 calc R
H35C H 0.8371 0.9369 0.6886 0.032 Uiso 1 1 calc R
C36 C 0.3480(3) 0.9853(2) 0.83408(7) 0.0336(6) Uani 1 1 d .
H36A H 0.2499 1.0016 0.8468 0.050 Uiso 1 1 calc R
H36B H 0.4116 1.0443 0.8313 0.050 Uiso 1 1 calc R
H36C H 0.4092 0.9378 0.8506 0.050 Uiso 1 1 calc R
C37 C 0.1488(3) 0.84398(16) 0.79521(7) 0.0220(4) Uani 1 1 d .
H37A H 0.0530 0.8770 0.8034 0.033 Uiso 1 1 calc R
H37B H 0.1899 0.8005 0.8166 0.033 Uiso 1 1 calc R
H37C H 0.1223 0.8059 0.7710 0.033 Uiso 1 1 calc R
C38 C 0.1939(3) 1.02972(16) 0.75776(8) 0.0261(5) Uani 1 1 d .
H38A H 0.1593 1.0062 0.7311 0.039 Uiso 1 1 calc R
H38B H 0.2650 1.0857 0.7555 0.039 Uiso 1 1 calc R
H38C H 0.1008 1.0495 0.7718 0.039 Uiso 1 1 calc R

loop_
_atom_site_aniso_label
_atom_site_aniso_U_11
_atom_site_aniso_U_22
_atom_site_aniso_U_33
_atom_site_aniso_U_23
_atom_site_aniso_U_13
_atom_site_aniso_U_12
Pt1 0.01146(4) 0.01064(4) 0.00917(4) -0.00042(2) -0.00129(2) -0.00007(3)
S1 0.0156(2) 0.0126(2) 0.0112(2) 0.00076(16) -0.00227(17) -0.00269(17)
S2 0.0177(2) 0.0120(2) 0.0137(2) 0.00092(16) -0.00435(17) -0.00249(18)
S3 0.0187(2) 0.0130(2) 0.0125(2) 0.00107(16) -0.00263(18) -0.00350(18)
S4 0.0155(2) 0.0129(2) 0.0109(2) 0.00133(16) -0.00269(17) -0.00276(17)
P1 0.0138(2) 0.0163(2) 0.0142(2) -0.00216(18) 0.00046(18) 0.00122(19)
P2 0.0146(3) 0.0196(3) 0.0171(2) -0.00566(19) 0.00026(19) 0.0008(2)
O1 0.0222(8) 0.0236(8) 0.0198(8) -0.0081(6) -0.0080(6) -0.0010(6)
O2 0.0297(9) 0.0178(7) 0.0164(7) 0.0059(6) -0.0022(6) 0.0019(6)
O3 0.0307(9) 0.0211(8) 0.0152(7) 0.0066(6) 0.0042(6) 0.0034(6)
O4 0.0204(8) 0.0206(7) 0.0155(7) -0.0034(6) -0.0063(6) -0.0017(6)
C1 0.0137(9) 0.0150(9) 0.0098(8) -0.0001(7) -0.0011(7) 0.0012(7)
C2 0.0149(9) 0.0146(9) 0.0100(8) -0.0004(7) -0.0021(7) 0.0013(7)
C3 0.0141(9) 0.0147(9) 0.0117(9) -0.0004(7) -0.0016(7) 0.0002(7)
C4 0.0144(9) 0.0152(9) 0.0098(8) 0.0010(7) -0.0009(7) 0.0009(7)
C5 0.0156(9) 0.0144(9) 0.0096(8) 0.0000(7) 0.0000(7) -0.0024(7)
C6 0.0159(10) 0.0153(9) 0.0177(10) 0.0001(7) -0.0030(7) 0.0000(7)
C7 0.0218(11) 0.0147(9) 0.0154(9) -0.0023(7) -0.0019(8) -0.0004(8)
C8 0.0160(10) 0.0197(10) 0.0120(9) -0.0009(7) -0.0008(7) -0.0043(8)
C9 0.0157(10) 0.0200(10) 0.0150(9) -0.0011(7) -0.0013(7) 0.0012(8)
C10 0.0164(10) 0.0137(9) 0.0140(9) -0.0007(7) -0.0002(7) -0.0005(7)
C11 0.0256(12) 0.0254(12) 0.0255(11) -0.0118(9) -0.0035(9) -0.0031(9)
C12 0.0217(10) 0.0149(9) 0.0154(10) 0.0020(7) -0.0007(8) 0.0031(8)
C13 0.0249(11) 0.0194(10) 0.0132(9) -0.0001(7) 0.0009(8) 0.0014(8)
C14 0.0182(10) 0.0159(10) 0.0166(9) 0.0038(7) -0.0038(8) -0.0016(8)
C15 0.0213(11) 0.0138(9) 0.0206(10) 0.0018(7) -0.0017(8) 0.0038(8)
C16 0.0196(10) 0.0171(10) 0.0156(9) -0.0005(7) 0.0004(8) 0.0009(8)
C17 0.0134(9) 0.0126(9) 0.0135(9) 0.0019(7) -0.0030(7) -0.0013(7)
C18 0.0272(12) 0.0253(11) 0.0177(10) 0.0061(8) 0.0003(8) -0.0013(9)
C19 0.0134(9) 0.0141(9) 0.0109(8) 0.0007(7) 0.0006(7) -0.0015(7)
C20 0.0160(10) 0.0160(9) 0.0152(9) 0.0019(7) -0.0027(7) 0.0004(7)
C21 0.0205(10) 0.0135(9) 0.0175(10) -0.0011(7) -0.0017(8) -0.0001(8)
C22 0.0158(10) 0.0193(10) 0.0113(9) -0.0004(7) -0.0007(7) -0.0032(8)
C23 0.0152(10) 0.0170(10) 0.0161(9) 0.0011(7) -0.0019(7) 0.0026(8)
C24 0.0167(10) 0.0146(9) 0.0139(9) -0.0001(7) 0.0004(7) 0.0008(7)
C25 0.0264(12) 0.0229(11) 0.0193(10) -0.0061(8) -0.0020(8) -0.0038(9)
C26 0.0139(9) 0.0143(9) 0.0124(9) 0.0013(7) -0.0015(7) -0.0022(7)
C27 0.0203(10) 0.0124(9) 0.0159(9) 0.0008(7) 0.0007(7) 0.0005(7)
C28 0.0211(10) 0.0196(10) 0.0122(9) -0.0005(7) 0.0019(8) -0.0012(8)
C29 0.0171(10) 0.0188(10) 0.0142(9) 0.0055(7) -0.0009(7) -0.0020(8)
C30 0.0214(11) 0.0134(9) 0.0200(10) 0.0015(7) -0.0001(8) 0.0018(8)
C31 0.0189(10) 0.0155(10) 0.0137(9) -0.0006(7) 0.0008(7) 0.0006(8)
C32 0.0296(12) 0.0288(12) 0.0148(10) 0.0051(8) 0.0033(8) 0.0004(9)
C33 0.0188(11) 0.0187(10) 0.0298(12) 0.0009(8) 0.0022(9) 0.0044(8)
C34 0.0226(11) 0.0332(13) 0.0215(11) -0.0118(9) 0.0022(9) 0.0023(9)
C35 0.0172(10) 0.0260(11) 0.0204(10) -0.0004(8) 0.0044(8) -0.0019(8)
C36 0.0224(12) 0.0523(16) 0.0259(12) -0.0213(11) 0.0009(9) 0.0049(11)
C37 0.0178(10) 0.0272(11) 0.0216(11) 0.0013(8) 0.0049(8) 0.0002(9)
C38 0.0184(11) 0.0187(11) 0.0411(14) -0.0022(9) 0.0014(9) 0.0038(8)

loop_
_atom_type_symbol
_atom_type_description
_atom_type_scat_dispersion_real
_atom_type_scat_dispersion_imag
_atom_type_scat_source
C C 0.0033 0.0016 'International Tables Vol C Tables 4.2.6.8 and 6.1.1.4'
H H 0.0000 0.0000 'International Tables Vol C Tables 4.2.6.8 and 6.1.1.4'
O O 0.0106 0.0060 'International Tables Vol C Tables 4.2.6.8 and 6.1.1.4'
P P 0.1023 0.0942 'International Tables Vol C Tables 4.2.6.8 and 6.1.1.4'
S S 0.1246 0.1234 'International Tables Vol C Tables 4.2.6.8 and 6.1.1.4'
Pt Pt -1.7033 8.3905 'International Tables Vol C Tables 4.2.6.8 and 6.1.1.4'

loop_
_geom_angle_atom_site_label_1
_geom_angle_atom_site_label_2
_geom_angle_atom_site_label_3
_geom_angle
P2 Pt1 P1 179.437(18)
P2 Pt1 S1 88.792(19)
P1 Pt1 S1 90.776(19)
P2 Pt1 S3 86.17(2)
P1 Pt1 S3 93.475(19)
S1 Pt1 S3 91.189(17)
P2 Pt1 S2 93.355(19)
P1 Pt1 S2 86.995(19)
S1 Pt1 S2 88.456(17)
S3 Pt1 S2 179.415(18)
P2 Pt1 S4 91.635(19)
P1 Pt1 S4 88.794(19)
S1 Pt1 S4 179.440(17)
S3 Pt1 S4 88.479(18)
S2 Pt1 S4 91.880(17)
C1 S1 Pt1 102.29(7)
C2 S2 Pt1 101.98(7)
C3 S3 Pt1 102.00(7)
C4 S4 Pt1 102.17(7)
C33 P1 C35 106.03(11)
C33 P1 C34 103.91(11)
C35 P1 C34 103.11(11)
C33 P1 Pt1 113.51(8)
C35 P1 Pt1 113.18(7)
C34 P1 Pt1 115.95(8)
C38 P2 C37 105.66(11)
C38 P2 C36 104.67(12)
C37 P2 C36 102.78(12)
C38 P2 Pt1 113.50(8)
C37 P2 Pt1 113.50(8)
C36 P2 Pt1 115.58(8)
C8 O1 C11 117.48(16)
C14 O2 C18 116.54(16)
C29 O3 C32 116.37(16)
C22 O4 C25 116.62(16)
C2 C1 C5 124.65(17)
C2 C1 S1 123.19(14)
C5 C1 S1 112.15(14)
C1 C2 C17 124.06(17)
C1 C2 S2 124.00(15)
C17 C2 S2 111.89(14)
C4 C3 C26 123.71(17)
C4 C3 S3 124.20(15)
C26 C3 S3 111.94(14)
C3 C4 C19 123.44(17)
C3 C4 S4 123.03(14)
C19 C4 S4 113.52(14)
C6 C5 C10 117.61(17)
C6 C5 C1 120.42(17)
C10 C5 C1 121.94(17)
C5 C6 C7 122.15(18)
C5 C6 H6 118.9
C7 C6 H6 118.9
C8 C7 C6 119.07(19)
C8 C7 H7 120.5
C6 C7 H7 120.5
O1 C8 C7 124.46(18)
O1 C8 C9 115.86(18)
C7 C8 C9 119.67(18)
C10 C9 C8 120.52(19)
C10 C9 H9 119.7
C8 C9 H9 119.7
C9 C10 C5 120.98(18)
C9 C10 H10 119.5
C5 C10 H10 119.5
O1 C11 H11A 109.5
O1 C11 H11B 109.5
H11A C11 H11B 109.5
O1 C11 H11C 109.5
H11A C11 H11C 109.5
H11B C11 H11C 109.5
C17 C12 C13 121.42(19)
C17 C12 H12 119.3
C13 C12 H12 119.3
C14 C13 C12 119.60(19)
C14 C13 H13 120.2
C12 C13 H13 120.2
O2 C14 C13 124.44(19)
O2 C14 C15 115.91(18)
C13 C14 C15 119.65(18)
C16 C15 C14 120.35(19)
C16 C15 H15 119.8
C14 C15 H15 119.8
C15 C16 C17 120.65(19)
C15 C16 H16 119.7
C17 C16 H16 119.7
C12 C17 C16 118.33(18)
C12 C17 C2 120.60(17)
C16 C17 C2 121.05(18)
O2 C18 H18A 109.5
O2 C18 H18B 109.5
H18A C18 H18B 109.5
O2 C18 H18C 109.5
H18A C18 H18C 109.5
H18B C18 H18C 109.5
C20 C19 C24 117.49(17)
C20 C19 C4 121.20(17)
C24 C19 C4 121.30(17)
C19 C20 C21 121.87(18)
C19 C20 H20 119.1
C21 C20 H20 119.1
C22 C21 C20 119.36(18)
C22 C21 H21 120.3
C20 C21 H21 120.3
O4 C22 C21 124.83(18)
O4 C22 C23 115.15(17)
C21 C22 C23 120.01(18)
C24 C23 C22 120.01(18)
C24 C23 H23 120.0
C22 C23 H23 120.0
C23 C24 C19 121.22(18)
C23 C24 H24 119.4
C19 C24 H24 119.4
O4 C25 H25A 109.5
O4 C25 H25B 109.5
H25A C25 H25B 109.5
O4 C25 H25C 109.5
H25A C25 H25C 109.5
H25B C25 H25C 109.5
C27 C26 C31 118.25(18)
C27 C26 C3 120.54(17)
C31 C26 C3 121.19(18)
C26 C27 C28 121.45(18)
C26 C27 H27 119.3
C28 C27 H27 119.3
C29 C28 C27 119.26(19)
C29 C28 H28 120.4
C27 C28 H28 120.4
O3 C29 C28 124.20(19)
O3 C29 C30 115.64(18)
C28 C29 C30 120.16(18)
C31 C30 C29 120.24(19)
C31 C30 H30 119.9
C29 C30 H30 119.9
C30 C31 C26 120.63(19)
C30 C31 H31 119.7
C26 C31 H31 119.7
O3 C32 H32A 109.5
O3 C32 H32B 109.5
H32A C32 H32B 109.5
O3 C32 H32C 109.5
H32A C32 H32C 109.5
H32B C32 H32C 109.5
P1 C33 H33A 109.5
P1 C33 H33B 109.5
H33A C33 H33B 109.5
P1 C33 H33C 109.5
H33A C33 H33C 109.5
H33B C33 H33C 109.5
P1 C34 H34A 109.5
P1 C34 H34B 109.5
H34A C34 H34B 109.5
P1 C34 H34C 109.5
H34A C34 H34C 109.5
H34B C34 H34C 109.5
P1 C35 H35A 109.5
P1 C35 H35B 109.5
H35A C35 H35B 109.5
P1 C35 H35C 109.5
H35A C35 H35C 109.5
H35B C35 H35C 109.5
P2 C36 H36A 109.5
P2 C36 H36B 109.5
H36A C36 H36B 109.5
P2 C36 H36C 109.5
H36A C36 H36C 109.5
H36B C36 H36C 109.5
P2 C37 H37A 109.5
P2 C37 H37B 109.5
H37A C37 H37B 109.5
P2 C37 H37C 109.5
H37A C37 H37C 109.5
H37B C37 H37C 109.5
P2 C38 H38A 109.5
P2 C38 H38B 109.5
H38A C38 H38B 109.5
P2 C38 H38C 109.5
H38A C38 H38C 109.5
H38B C38 H38C 109.5

loop_
_geom_bond_atom_site_label_1
_geom_bond_atom_site_label_2
_geom_bond_distance
Pt1 P2 2.3594(6)
Pt1 P1 2.3599(5)
Pt1 S1 2.3614(5)
Pt1 S3 2.3631(5)
Pt1 S2 2.3669(5)
Pt1 S4 2.3711(5)
S1 C1 1.7706(19)
S2 C2 1.7658(19)
S3 C3 1.7662(19)
S4 C4 1.7707(19)
P1 C33 1.805(2)
P1 C35 1.806(2)
P1 C34 1.812(2)
P2 C38 1.806(2)
P2 C37 1.808(2)
P2 C36 1.810(2)
O1 C8 1.371(2)
O1 C11 1.429(3)
O2 C14 1.372(2)
O2 C18 1.426(3)
O3 C29 1.374(2)
O3 C32 1.430(3)
O4 C22 1.376(2)
O4 C25 1.430(2)
C1 C2 1.341(3)
C1 C5 1.490(3)
C2 C17 1.490(3)
C3 C4 1.344(3)
C3 C26 1.486(3)
C4 C19 1.492(3)
C5 C6 1.393(3)
C5 C10 1.399(3)
C6 C7 1.395(3)
C6 H6 0.9500
C7 C8 1.389(3)
C7 H7 0.9500
C8 C9 1.394(3)
C9 C10 1.383(3)
C9 H9 0.9500
C10 H10 0.9500
C11 H11A 0.9800
C11 H11B 0.9800
C11 H11C 0.9800
C12 C17 1.388(3)
C12 C13 1.389(3)
C12 H12 0.9500
C13 C14 1.386(3)
C13 H13 0.9500
C14 C15 1.392(3)
C15 C16 1.381(3)
C15 H15 0.9500
C16 C17 1.398(3)
C16 H16 0.9500
C18 H18A 0.9800
C18 H18B 0.9800
C18 H18C 0.9800
C19 C20 1.389(3)
C19 C24 1.406(3)
C20 C21 1.397(3)
C20 H20 0.9500
C21 C22 1.381(3)
C21 H21 0.9500
C22 C23 1.394(3)
C23 C24 1.382(3)
C23 H23 0.9500
C24 H24 0.9500
C25 H25A 0.9800
C25 H25B 0.9800
C25 H25C 0.9800
C26 C27 1.391(3)
C26 C31 1.400(3)
C27 C28 1.395(3)
C27 H27 0.9500
C28 C29 1.381(3)
C28 H28 0.9500
C29 C30 1.392(3)
C30 C31 1.381(3)
C30 H30 0.9500
C31 H31 0.9500
C32 H32A 0.9800
C32 H32B 0.9800
C32 H32C 0.9800
C33 H33A 0.9800
C33 H33B 0.9800
C33 H33C 0.9800
C34 H34A 0.9800
C34 H34B 0.9800
C34 H34C 0.9800
C35 H35A 0.9800
C35 H35B 0.9800
C35 H35C 0.9800
C36 H36A 0.9800
C36 H36B 0.9800
C36 H36C 0.9800
C37 H37A 0.9800
C37 H37B 0.9800
C37 H37C 0.9800
C38 H38A 0.9800
C38 H38B 0.9800
C38 H38C 0.9800
